data_2022470
loop_
_publ_author_name
'Mason, Helen E.'
'Howard, Judith A. K.'
'Sparkes, Hazel A.'

_publ_section_title
;
 Selected solid-state behaviour of three di-<i>tert</i>-butyl-substituted
 <i>N</i>-salicylideneaniline derivatives: temperature-induced phase
 transitions and chromic behaviour
;
_journal_coeditor_code WV3002
_journal_issue 10
_journal_name_full 'Acta Crystallographica Section C'
_journal_page_first 659
_journal_page_last 667
_journal_paper_doi 10.1107/S2053229621008780
_journal_volume 77
_journal_year 2021
_chemical_formula_iupac 'C21 H26 Cl N O'
_chemical_formula_moiety 'C21 H26 Cl N O'
_chemical_formula_sum 'C21 H26 Cl N O'
_chemical_formula_weight 343.88
_chemical_name_common N-(4-chloroaniline)-3,5-di-tertbutylsalicylidene
_chemical_name_systematic
;
(<i>E</i>)-2,4-Di-<i>tert</i>-butyl-6-{[(4-chlorophenyl)imino]methyl}phenol
;
_space_group_crystal_system monoclinic
_space_group_IT_number 14
_space_group_name_Hall '-P 2ybc'
_space_group_name_H-M_alt 'P 1 21/c 1'
_atom_sites_solution_hydrogens mixed
_atom_sites_solution_primary direct
_audit_creation_method
;
Olex2 1.3
(compiled 2020.02.04 svn.rd84adfe8 for OlexSys, GUI svn.r6032)
;
_cell_angle_alpha 90
_cell_angle_beta 92.719(7)
_cell_angle_gamma 90
_cell_formula_units_Z 4
_cell_length_a 17.9412(17)
_cell_length_b 10.5067(7)
_cell_length_c 10.3890(7)
_cell_measurement_reflns_used 956
_cell_measurement_temperature 300(2)
_cell_measurement_theta_max 30.5198
_cell_measurement_theta_min 2.7532
_cell_volume 1956.2(3)
_computing_cell_refinement
;
CrysAlis PRO (Oxford Diffraction, 2010)
;
_computing_data_collection
;
CrysAlis PRO (Oxford Diffraction, 2010)
;
_computing_data_reduction
;
CrysAlis PRO (Oxford Diffraction, 2010)
;
_computing_molecular_graphics
;
OLEX2 (Dolomanov <i>et al.</i>,  2009)
;
_computing_publication_material
;
OLEX2 (Dolomanov <i>et al.</i>,  2009)
;
_computing_structure_refinement
;
SHELXL2018 (Sheldrick, 2015)
;
_computing_structure_solution
;
SHELXS (Sheldrick, 2008)
;
_diffrn_ambient_temperature 300(2)
_diffrn_detector_area_resol_mean 16.1511
_diffrn_measured_fraction_theta_full 0.998
_diffrn_measured_fraction_theta_max 0.998
_diffrn_measurement_device_type 'Oxford Diffraction Xcalibur Sapphire3 Gemini ultra'
_diffrn_measurement_method '\w scans'
_diffrn_radiation_type MoK\a
_diffrn_radiation_wavelength 0.71073
_diffrn_reflns_av_R_equivalents 0.0499
_diffrn_reflns_av_unetI/netI 0.0753
_diffrn_reflns_limit_h_max 17
_diffrn_reflns_limit_h_min -18
_diffrn_reflns_limit_k_max 11
_diffrn_reflns_limit_k_min -10
_diffrn_reflns_limit_l_max 10
_diffrn_reflns_limit_l_min -10
_diffrn_reflns_number 5532
_diffrn_reflns_theta_full 21.966
_diffrn_reflns_theta_max 21.966
_diffrn_reflns_theta_min 2.759
_exptl_absorpt_coefficient_mu 0.202
_exptl_absorpt_correction_T_max 0.981
_exptl_absorpt_correction_T_min 0.947
_exptl_absorpt_correction_type analytical
_exptl_absorpt_process_details
;
[CrysAlis PRO (Oxford Diffraction, 2010), based on expressions
derived by Clark & Reid (1995)]
;
_exptl_crystal_colour yellow
_exptl_crystal_density_diffrn 1.168
_exptl_crystal_description block
_exptl_crystal_F_000 736
_exptl_crystal_size_max 0.3292
_exptl_crystal_size_mid 0.2823
_exptl_crystal_size_min 0.0992
_refine_diff_density_max 0.156
_refine_diff_density_min -0.155
_refine_ls_extinction_method none
_refine_ls_goodness_of_fit_ref 1.019
_refine_ls_hydrogen_treatment mixed
_refine_ls_matrix_type full
_refine_ls_number_parameters 277
_refine_ls_number_reflns 2382
_refine_ls_number_restraints 169
_refine_ls_restrained_S_all 1.049
_refine_ls_R_factor_all 0.0983
_refine_ls_R_factor_gt 0.0560
_refine_ls_shift/su_max 0.001
_refine_ls_shift/su_mean 0.000
_refine_ls_structure_factor_coef Fsqd
_refine_ls_weighting_details 'w=1/[\s^2^(Fo^2^)+(0.0438P)^2^] where P=(Fo^2^+2Fc^2^)/3'
_refine_ls_weighting_scheme calc
_refine_ls_wR_factor_gt 0.1118
_refine_ls_wR_factor_ref 0.1325
_reflns_number_gt 1501
_reflns_number_total 2382
_reflns_threshold_expression 'I > 2\s(I)'
_cod_data_source_file wv3002sup1.cif
_cod_data_source_block 2_300K
_cod_database_code 2022470
_shelx_space_group_comment
;
The symmetry employed for this shelxl refinement is uniquely defined
by the following loop, which should always be used as a source of
symmetry information in preference to the above space-group names.
They are only intended as comments.
;
_shelx_estimated_absorpt_t_min 0.936
_shelx_estimated_absorpt_t_max 0.980

loop_
_space_group_symop_operation_xyz
'x, y, z'
'-x, y+1/2, -z+1/2'
'-x, -y, -z'
'x, -y-1/2, z-1/2'

loop_
_atom_site_type_symbol
_atom_site_label
_atom_site_fract_x
_atom_site_fract_y
_atom_site_fract_z
_atom_site_U_iso_or_equiv
_atom_site_adp_type
_atom_site_calc_flag
_atom_site_occupancy
_atom_site_disorder_assembly
_atom_site_disorder_group
Cl Cl1 1.13127(6) 0.94077(11) 0.78074(11) 0.0864(5) Uani d 1 . .
N N1 0.88659(17) 0.7046(3) 0.4603(3) 0.0577(9) Uani d 1 . .
C C2 0.71192(19) 0.5474(3) 0.2099(3) 0.0417(9) Uani d 1 . .
C C6 0.7739(2) 0.7231(4) 0.3260(3) 0.0509(10) Uani d 1 . .
C C1 0.7694(2) 0.5931(3) 0.2934(3) 0.0455(9) Uani d 1 . .
C C5 0.7198(2) 0.8061(3) 0.2758(3) 0.0539(11) Uani d 1 . .
H H5 0.722929 0.891663 0.298151 0.065 Uiso calc 1 . .
C C8 0.94315(13) 0.7639(2) 0.5400(2) 0.0534(10) Uani d 1 . .
C C13 1.01328(16) 0.7074(2) 0.5444(2) 0.0673(12) Uani d 1 . .
H H13 1.021169 0.633327 0.497925 0.081 Uiso calc 1 . .
C C12 1.07161(11) 0.7615(3) 0.6183(3) 0.0687(12) Uani d 1 . .
H H12 1.118527 0.723674 0.621292 0.082 Uiso calc 1 . .
C C11 1.05982(14) 0.8721(3) 0.6878(2) 0.0598(11) Uani d 1 . .
C C10 0.98969(17) 0.9286(2) 0.6834(2) 0.0783(13) Uani d 1 . .
H H10 0.981802 1.002679 0.729932 0.094 Uiso calc 1 . .
C C9 0.93136(12) 0.8745(3) 0.6095(3) 0.0774(14) Uani d 1 . .
H H9 0.884442 0.912334 0.606566 0.093 Uiso calc 1 . .
C C3 0.6604(2) 0.6373(3) 0.1635(3) 0.0478(10) Uani d 1 . .
H H3 0.621941 0.609106 0.107416 0.057 Uiso calc 1 . .
C C7 0.8344(2) 0.7724(4) 0.4090(3) 0.0604(11) Uani d 1 . .
H H7 0.835128 0.859377 0.425792 0.073 Uiso calc 1 . .
C C4 0.6619(2) 0.7667(4) 0.1945(3) 0.0478(10) Uani d 1 . .
C C14 0.7057(2) 0.4067(3) 0.1714(3) 0.0506(10) Uani d 1 . .
C C18 0.6025(2) 0.8590(3) 0.1398(3) 0.0554(11) Uani d 1 . .
C C15 0.6986(2) 0.3242(3) 0.2922(3) 0.0698(13) Uani d 1 . .
H H15A 0.652863 0.344446 0.332146 0.105 Uiso calc 1 . .
H H15B 0.740011 0.340579 0.351764 0.105 Uiso calc 1 . .
H H15C 0.698360 0.235895 0.268355 0.105 Uiso calc 1 . .
C C17 0.6373(2) 0.3794(4) 0.0812(4) 0.0743(13) Uani d 1 . .
H H17A 0.641743 0.425296 0.002083 0.111 Uiso calc 1 . .
H H17B 0.592947 0.405904 0.121779 0.111 Uiso calc 1 . .
H H17C 0.634600 0.289779 0.063425 0.111 Uiso calc 1 . .
C C16 0.7751(2) 0.3662(4) 0.1004(3) 0.0730(13) Uani d 1 . .
H H16A 0.818965 0.380550 0.155003 0.110 Uiso calc 1 . .
H H16B 0.778138 0.415251 0.022900 0.110 Uiso calc 1 . .
H H16C 0.771535 0.277421 0.079019 0.110 Uiso calc 1 . .
O O1 0.82124(15) 0.5111(2) 0.3445(3) 0.0639(8) Uani d 1 . .
H H1 0.853(2) 0.554(4) 0.387(4) 0.077 Uiso d 1 . .
C C19A 0.5902(11) 0.9776(12) 0.2223(15) 0.071(5) Uani d 0.348(3) A 2
H H19A 0.582635 0.952321 0.309481 0.107 Uiso calc 0.348(3) A 2
H H19B 0.547155 1.022905 0.188555 0.107 Uiso calc 0.348(3) A 2
H H19C 0.633287 1.031712 0.220415 0.107 Uiso calc 0.348(3) A 2
C C20A 0.6171(10) 0.8942(18) 0.0009(9) 0.085(4) Uani d 0.348(3) A 2
H H20A 0.654070 0.960210 0.000102 0.127 Uiso calc 0.348(3) A 2
H H20B 0.571649 0.923981 -0.041491 0.127 Uiso calc 0.348(3) A 2
H H20C 0.634671 0.820738 -0.043377 0.127 Uiso calc 0.348(3) A 2
C C21A 0.5261(5) 0.7865(12) 0.1402(17) 0.072(4) Uani d 0.348(3) A 2
H H21A 0.525038 0.721327 0.075285 0.108 Uiso calc 0.348(3) A 2
H H21B 0.486020 0.845298 0.122298 0.108 Uiso calc 0.348(3) A 2
H H21C 0.520544 0.748315 0.223123 0.108 Uiso calc 0.348(3) A 2
C C21 0.5389(8) 0.7991(13) 0.0562(16) 0.092(4) Uani d 0.387(3) A 1
H H21D 0.556355 0.780235 -0.027665 0.139 Uiso calc 0.387(3) A 1
H H21E 0.497910 0.857653 0.048018 0.139 Uiso calc 0.387(3) A 1
H H21F 0.522836 0.722010 0.095920 0.139 Uiso calc 0.387(3) A 1
C C20 0.6423(7) 0.9586(12) 0.0563(14) 0.079(4) Uani d 0.387(3) A 1
H H20D 0.678231 1.004780 0.109455 0.118 Uiso calc 0.387(3) A 1
H H20E 0.606077 1.016785 0.019098 0.118 Uiso calc 0.387(3) A 1
H H20F 0.667169 0.915818 -0.011081 0.118 Uiso calc 0.387(3) A 1
C C19 0.5693(9) 0.9308(13) 0.2522(11) 0.065(4) Uani d 0.387(3) A 1
H H19D 0.543619 0.871873 0.305125 0.098 Uiso calc 0.387(3) A 1
H H19E 0.534861 0.993995 0.219036 0.098 Uiso calc 0.387(3) A 1
H H19F 0.608657 0.971369 0.302811 0.098 Uiso calc 0.387(3) A 1
C C20B 0.6363(10) 0.9942(11) 0.134(2) 0.083(5) Uani d 0.265(3) A 3
H H20G 0.645438 1.026285 0.219502 0.124 Uiso calc 0.265(3) A 3
H H20H 0.602103 1.049534 0.086998 0.124 Uiso calc 0.265(3) A 3
H H20I 0.682498 0.990794 0.090649 0.124 Uiso calc 0.265(3) A 3
C C19B 0.5357(8) 0.861(2) 0.2244(17) 0.078(5) Uani d 0.265(3) A 3
H H19G 0.510486 0.780208 0.218299 0.118 Uiso calc 0.265(3) A 3
H H19H 0.502067 0.927205 0.196191 0.118 Uiso calc 0.265(3) A 3
H H19I 0.552382 0.875814 0.312275 0.118 Uiso calc 0.265(3) A 3
C C21B 0.5783(12) 0.8217(18) 0.0000(10) 0.067(5) Uani d 0.265(3) A 3
H H21G 0.621832 0.809134 -0.048904 0.100 Uiso calc 0.265(3) A 3
H H21H 0.548346 0.888447 -0.038577 0.100 Uiso calc 0.265(3) A 3
H H21I 0.549880 0.744357 0.000638 0.100 Uiso calc 0.265(3) A 3

loop_
_atom_site_aniso_label
_atom_site_aniso_U_11
_atom_site_aniso_U_22
_atom_site_aniso_U_33
_atom_site_aniso_U_12
_atom_site_aniso_U_13
_atom_site_aniso_U_23
Cl1 0.0734(9) 0.0860(9) 0.0969(9) -0.0178(7) -0.0263(6) 0.0001(7)
N1 0.054(2) 0.055(2) 0.063(2) 0.0031(18) -0.0124(17) 0.0032(17)
C2 0.042(2) 0.043(2) 0.040(2) -0.0002(19) -0.0029(18) 0.0064(18)
C6 0.046(3) 0.045(3) 0.060(2) -0.004(2) -0.010(2) 0.001(2)
C1 0.045(2) 0.045(2) 0.047(2) 0.010(2) 0.0011(19) 0.013(2)
C5 0.059(3) 0.040(2) 0.061(2) 0.005(2) -0.011(2) -0.005(2)
C8 0.045(3) 0.059(3) 0.055(2) 0.000(2) -0.009(2) 0.005(2)
C13 0.062(3) 0.055(3) 0.083(3) 0.009(2) -0.020(2) -0.009(2)
C12 0.046(3) 0.066(3) 0.092(3) 0.009(2) -0.014(2) -0.003(3)
C11 0.053(3) 0.062(3) 0.063(3) -0.007(2) -0.014(2) 0.006(2)
C10 0.068(3) 0.087(3) 0.078(3) 0.020(3) -0.019(2) -0.028(3)
C9 0.057(3) 0.092(4) 0.081(3) 0.021(3) -0.014(2) -0.028(3)
C3 0.050(3) 0.053(3) 0.040(2) 0.001(2) -0.0041(18) -0.0018(19)
C7 0.063(3) 0.045(2) 0.071(3) -0.004(2) -0.010(2) 0.004(2)
C4 0.049(3) 0.048(3) 0.046(2) 0.007(2) -0.0028(19) 0.005(2)
C14 0.055(3) 0.042(2) 0.054(2) 0.001(2) 0.002(2) -0.004(2)
C18 0.057(3) 0.049(3) 0.059(2) 0.012(2) -0.007(2) -0.001(2)
C15 0.091(4) 0.047(3) 0.072(3) -0.010(2) 0.004(2) 0.007(2)
C17 0.077(3) 0.060(3) 0.084(3) -0.006(2) -0.017(2) -0.014(2)
C16 0.083(3) 0.055(3) 0.081(3) 0.010(2) 0.006(3) -0.009(2)
O1 0.058(2) 0.0503(18) 0.081(2) 0.0048(15) -0.0197(15) 0.0022(15)
C19A 0.086(11) 0.065(9) 0.063(9) 0.033(9) -0.003(7) 0.006(8)
C20A 0.105(10) 0.102(11) 0.046(7) 0.048(8) -0.004(7) 0.011(8)
C21A 0.068(8) 0.080(8) 0.067(9) 0.033(7) -0.014(8) 0.004(8)
C21 0.102(9) 0.098(8) 0.073(9) 0.032(8) -0.046(8) -0.015(9)
C20 0.093(9) 0.106(10) 0.037(7) 0.046(7) 0.014(7) 0.012(7)
C19 0.069(10) 0.071(10) 0.058(7) 0.017(8) 0.008(6) 0.015(7)
C20B 0.101(10) 0.079(9) 0.065(10) 0.031(9) -0.020(9) 0.003(9)
C19B 0.083(10) 0.095(11) 0.057(9) 0.039(9) 0.005(9) 0.014(8)
C21B 0.072(10) 0.081(10) 0.046(8) 0.025(9) -0.013(7) 0.015(8)

loop_
_atom_type_symbol
_atom_type_description
_atom_type_scat_dispersion_real
_atom_type_scat_dispersion_imag
_atom_type_scat_source
C C 0.0033 0.0016 'International Tables Vol C Tables 4.2.6.8 and 6.1.1.4'
H H 0.0000 0.0000 'International Tables Vol C Tables 4.2.6.8 and 6.1.1.4'
Cl Cl 0.1484 0.1585 'International Tables Vol C Tables 4.2.6.8 and 6.1.1.4'
N N 0.0061 0.0033 'International Tables Vol C Tables 4.2.6.8 and 6.1.1.4'
O O 0.0106 0.0060 'International Tables Vol C Tables 4.2.6.8 and 6.1.1.4'

loop_
_geom_angle_atom_site_label_1
_geom_angle_atom_site_label_2
_geom_angle_atom_site_label_3
_geom_angle_site_symmetry_1
_geom_angle_site_symmetry_3
_geom_angle
_geom_angle_publ_flag
C7 N1 C8 . . 119.3(3) ?
C1 C2 C14 . . 122.3(3) ?
C3 C2 C1 . . 116.0(3) ?
C3 C2 C14 . . 121.7(3) ?
C1 C6 C7 . . 121.5(3) ?
C5 C6 C1 . . 119.1(3) ?
C5 C6 C7 . . 119.3(4) ?
C2 C1 C6 . . 120.9(3) ?
O1 C1 C2 . . 119.7(3) ?
O1 C1 C6 . . 119.4(3) ?
C6 C5 H5 . . 118.7 ?
C4 C5 C6 . . 122.5(4) ?
C4 C5 H5 . . 118.7 ?
C13 C8 N1 . . 116.9(2) ?
C13 C8 C9 . . 120.0 ?
C9 C8 N1 . . 123.1(2) ?
C8 C13 H13 . . 120.0 ?
C8 C13 C12 . . 120.0 ?
C12 C13 H13 . . 120.0 ?
C13 C12 H12 . . 120.0 ?
C13 C12 C11 . . 120.0 ?
C11 C12 H12 . . 120.0 ?
C12 C11 Cl1 . . 120.85(19) ?
C10 C11 Cl1 . . 119.15(19) ?
C10 C11 C12 . . 120.0 ?
C11 C10 H10 . . 120.0 ?
C9 C10 C11 . . 120.0 ?
C9 C10 H10 . . 120.0 ?
C8 C9 H9 . . 120.0 ?
C10 C9 C8 . . 120.0 ?
C10 C9 H9 . . 120.0 ?
C2 C3 H3 . . 117.4 ?
C2 C3 C4 . . 125.1(3) ?
C4 C3 H3 . . 117.4 ?
N1 C7 C6 . . 124.3(4) ?
N1 C7 H7 . . 117.8 ?
C6 C7 H7 . . 117.8 ?
C5 C4 C3 . . 116.2(3) ?
C5 C4 C18 . . 122.1(3) ?
C3 C4 C18 . . 121.6(3) ?
C2 C14 C15 . . 109.8(3) ?
C2 C14 C16 . . 109.9(3) ?
C15 C14 C16 . . 109.7(3) ?
C17 C14 C2 . . 112.7(3) ?
C17 C14 C15 . . 107.4(3) ?
C17 C14 C16 . . 107.3(3) ?
C4 C18 C19A . . 115.0(8) ?
C4 C18 C21A . . 106.5(6) ?
C4 C18 C21 . . 115.9(6) ?
C4 C18 C20 . . 107.7(6) ?
C4 C18 C19 . . 108.5(7) ?
C4 C18 C20B . . 109.2(7) ?
C4 C18 C21B . . 110.3(8) ?
C19A C18 C21A . . 104.2(7) ?
C20A C18 C4 . . 111.0(6) ?
C20A C18 C19A . . 111.5(7) ?
C20A C18 C21A . . 108.0(7) ?
C21 C18 C20 . . 108.0(6) ?
C19 C18 C21 . . 109.1(7) ?
C19 C18 C20 . . 107.4(6) ?
C19B C18 C4 . . 110.3(7) ?
C19B C18 C20B . . 109.6(8) ?
C19B C18 C21B . . 110.7(8) ?
C21B C18 C20B . . 106.7(7) ?
C14 C15 H15A . . 109.5 ?
C14 C15 H15B . . 109.5 ?
C14 C15 H15C . . 109.5 ?
H15A C15 H15B . . 109.5 ?
H15A C15 H15C . . 109.5 ?
H15B C15 H15C . . 109.5 ?
C14 C17 H17A . . 109.5 ?
C14 C17 H17B . . 109.5 ?
C14 C17 H17C . . 109.5 ?
H17A C17 H17B . . 109.5 ?
H17A C17 H17C . . 109.5 ?
H17B C17 H17C . . 109.5 ?
C14 C16 H16A . . 109.5 ?
C14 C16 H16B . . 109.5 ?
C14 C16 H16C . . 109.5 ?
H16A C16 H16B . . 109.5 ?
H16A C16 H16C . . 109.5 ?
H16B C16 H16C . . 109.5 ?
C1 O1 H1 . . 108(3) ?
C18 C19A H19A . . 109.5 ?
C18 C19A H19B . . 109.5 ?
C18 C19A H19C . . 109.5 ?
H19A C19A H19B . . 109.5 ?
H19A C19A H19C . . 109.5 ?
H19B C19A H19C . . 109.5 ?
C18 C20A H20A . . 109.5 ?
C18 C20A H20B . . 109.5 ?
C18 C20A H20C . . 109.5 ?
H20A C20A H20B . . 109.5 ?
H20A C20A H20C . . 109.5 ?
H20B C20A H20C . . 109.5 ?
C18 C21A H21A . . 109.5 ?
C18 C21A H21B . . 109.5 ?
C18 C21A H21C . . 109.5 ?
H21A C21A H21B . . 109.5 ?
H21A C21A H21C . . 109.5 ?
H21B C21A H21C . . 109.5 ?
C18 C21 H21D . . 109.5 ?
C18 C21 H21E . . 109.5 ?
C18 C21 H21F . . 109.5 ?
H21D C21 H21E . . 109.5 ?
H21D C21 H21F . . 109.5 ?
H21E C21 H21F . . 109.5 ?
C18 C20 H20D . . 109.5 ?
C18 C20 H20E . . 109.5 ?
C18 C20 H20F . . 109.5 ?
H20D C20 H20E . . 109.5 ?
H20D C20 H20F . . 109.5 ?
H20E C20 H20F . . 109.5 ?
C18 C19 H19D . . 109.5 ?
C18 C19 H19E . . 109.5 ?
C18 C19 H19F . . 109.5 ?
H19D C19 H19E . . 109.5 ?
H19D C19 H19F . . 109.5 ?
H19E C19 H19F . . 109.5 ?
C18 C20B H20G . . 109.5 ?
C18 C20B H20H . . 109.5 ?
C18 C20B H20I . . 109.5 ?
H20G C20B H20H . . 109.5 ?
H20G C20B H20I . . 109.5 ?
H20H C20B H20I . . 109.5 ?
C18 C19B H19G . . 109.5 ?
C18 C19B H19H . . 109.5 ?
C18 C19B H19I . . 109.5 ?
H19G C19B H19H . . 109.5 ?
H19G C19B H19I . . 109.5 ?
H19H C19B H19I . . 109.5 ?
C18 C21B H21G . . 109.5 ?
C18 C21B H21H . . 109.5 ?
C18 C21B H21I . . 109.5 ?
H21G C21B H21H . . 109.5 ?
H21G C21B H21I . . 109.5 ?
H21H C21B H21I . . 109.5 ?

loop_
_geom_bond_atom_site_label_1
_geom_bond_atom_site_label_2
_geom_bond_site_symmetry_2
_geom_bond_distance
_geom_bond_publ_flag
Cl1 C11 . 1.726(2) ?
N1 C8 . 1.422(3) ?
N1 C7 . 1.274(4) ?
C2 C1 . 1.400(5) ?
C2 C3 . 1.392(4) ?
C2 C14 . 1.534(4) ?
C6 C1 . 1.409(5) ?
C6 C5 . 1.388(4) ?
C6 C7 . 1.449(5) ?
C1 O1 . 1.358(4) ?
C5 H5 . 0.9300 ?
C5 C4 . 1.370(4) ?
C8 C13 . 1.3900 ?
C8 C9 . 1.3900 ?
C13 H13 . 0.9300 ?
C13 C12 . 1.3900 ?
C12 H12 . 0.9300 ?
C12 C11 . 1.3900 ?
C11 C10 . 1.3900 ?
C10 H10 . 0.9300 ?
C10 C9 . 1.3900 ?
C9 H9 . 0.9300 ?
C3 H3 . 0.9300 ?
C3 C4 . 1.397(5) ?
C7 H7 . 0.9300 ?
C4 C18 . 1.531(5) ?
C14 C15 . 1.536(4) ?
C14 C17 . 1.534(5) ?
C14 C16 . 1.538(5) ?
C18 C19A . 1.534(7) ?
C18 C20A . 1.524(7) ?
C18 C21A . 1.568(7) ?
C18 C21 . 1.535(7) ?
C18 C20 . 1.554(7) ?
C18 C19 . 1.534(7) ?
C18 C20B . 1.548(7) ?
C18 C19B . 1.520(7) ?
C18 C21B . 1.546(7) ?
C15 H15A . 0.9600 ?
C15 H15B . 0.9600 ?
C15 H15C . 0.9600 ?
C17 H17A . 0.9600 ?
C17 H17B . 0.9600 ?
C17 H17C . 0.9600 ?
C16 H16A . 0.9600 ?
C16 H16B . 0.9600 ?
C16 H16C . 0.9600 ?
O1 H1 . 0.84(4) ?
C19A H19A . 0.9600 ?
C19A H19B . 0.9600 ?
C19A H19C . 0.9600 ?
C20A H20A . 0.9600 ?
C20A H20B . 0.9600 ?
C20A H20C . 0.9600 ?
C21A H21A . 0.9600 ?
C21A H21B . 0.9600 ?
C21A H21C . 0.9600 ?
C21 H21D . 0.9600 ?
C21 H21E . 0.9600 ?
C21 H21F . 0.9600 ?
C20 H20D . 0.9600 ?
C20 H20E . 0.9600 ?
C20 H20F . 0.9600 ?
C19 H19D . 0.9600 ?
C19 H19E . 0.9600 ?
C19 H19F . 0.9600 ?
C20B H20G . 0.9600 ?
C20B H20H . 0.9600 ?
C20B H20I . 0.9600 ?
C19B H19G . 0.9600 ?
C19B H19H . 0.9600 ?
C19B H19I . 0.9600 ?
C21B H21G . 0.9600 ?
C21B H21H . 0.9600 ?
C21B H21I . 0.9600 ?

loop_
_geom_hbond_atom_site_label_D
_geom_hbond_atom_site_label_H
_geom_hbond_atom_site_label_A
_geom_hbond_site_symmetry_A
_geom_hbond_distance_DH
_geom_hbond_distance_HA
_geom_hbond_distance_DA
_geom_hbond_angle_DHA
_geom_hbond_publ_flag
O1 H1 N1 . 0.84(4) 1.84(4) 2.612(4) 151(4) yes

loop_
_geom_torsion_atom_site_label_1
_geom_torsion_atom_site_label_2
_geom_torsion_atom_site_label_3
_geom_torsion_atom_site_label_4
_geom_torsion_site_symmetry_1
_geom_torsion_site_symmetry_2
_geom_torsion_site_symmetry_3
_geom_torsion_site_symmetry_4
_geom_torsion
_geom_torsion_publ_flag
Cl1 C11 C10 C9 . . . . -179.77(17) ?
N1 C8 C13 C12 . . . . 178.8(2) ?
N1 C8 C9 C10 . . . . -178.7(2) ?
C2 C3 C4 C5 . . . . 0.9(5) ?
C2 C3 C4 C18 . . . . -179.5(3) ?
C6 C5 C4 C3 . . . . -0.5(5) ?
C6 C5 C4 C18 . . . . 179.9(3) ?
C1 C2 C3 C4 . . . . -0.4(5) ?
C1 C2 C14 C15 . . . . 59.2(4) ?
C1 C2 C14 C17 . . . . 178.9(3) ?
C1 C2 C14 C16 . . . . -61.5(4) ?
C1 C6 C5 C4 . . . . -0.4(5) ?
C1 C6 C7 N1 . . . . -1.3(6) ?
C5 C6 C1 C2 . . . . 1.0(5) ?
C5 C6 C1 O1 . . . . -178.6(3) ?
C5 C6 C7 N1 . . . . 179.7(4) ?
C5 C4 C18 C19A . . . . -26.0(9) ?
C5 C4 C18 C20A . . . . 101.7(10) ?
C5 C4 C18 C21A . . . . -140.9(7) ?
C5 C4 C18 C21 . . . . -176.7(9) ?
C5 C4 C18 C20 . . . . 62.3(8) ?
C5 C4 C18 C19 . . . . -53.6(8) ?
C5 C4 C18 C20B . . . . 26.8(10) ?
C5 C4 C18 C19B . . . . -93.6(11) ?
C5 C4 C18 C21B . . . . 143.8(10) ?
C8 N1 C7 C6 . . . . 179.9(3) ?
C8 C13 C12 C11 . . . . 0.0 ?
C13 C8 C9 C10 . . . . 0.0 ?
C13 C12 C11 Cl1 . . . . 179.76(18) ?
C13 C12 C11 C10 . . . . 0.0 ?
C12 C11 C10 C9 . . . . 0.0 ?
C11 C10 C9 C8 . . . . 0.0 ?
C9 C8 C13 C12 . . . . 0.0 ?
C3 C2 C1 C6 . . . . -0.6(5) ?
C3 C2 C1 O1 . . . . 179.0(3) ?
C3 C2 C14 C15 . . . . -120.7(3) ?
C3 C2 C14 C17 . . . . -1.1(5) ?
C3 C2 C14 C16 . . . . 118.6(3) ?
C3 C4 C18 C19A . . . . 154.4(8) ?
C3 C4 C18 C20A . . . . -77.8(10) ?
C3 C4 C18 C21A . . . . 39.5(8) ?
C3 C4 C18 C21 . . . . 3.7(9) ?
C3 C4 C18 C20 . . . . -117.3(7) ?
C3 C4 C18 C19 . . . . 126.8(7) ?
C3 C4 C18 C20B . . . . -152.7(10) ?
C3 C4 C18 C19B . . . . 86.8(11) ?
C3 C4 C18 C21B . . . . -35.8(10) ?
C7 N1 C8 C13 . . . . -150.7(3) ?
C7 N1 C8 C9 . . . . 28.1(4) ?
C7 C6 C1 C2 . . . . -177.9(3) ?
C7 C6 C1 O1 . . . . 2.5(5) ?
C7 C6 C5 C4 . . . . 178.5(3) ?
C14 C2 C1 C6 . . . . 179.5(3) ?
C14 C2 C1 O1 . . . . -1.0(5) ?
C14 C2 C3 C4 . . . . 179.6(3) ?

_cod_database_fobs_code 2022470
